data_4028389
loop_
_publ_author_name
'Chris W. D. Gallop'
'Mariusz Bobin'
'Petra Hourani'
'Jessica Dwyer'
'S. Mark Roe'
'Eddy M. E. Viseux'

_publ_section_title
;
 Investigation of the Reductive Cleavage of BINAP and Application to the
 Rapid Synthesis of Phospholes
;
_journal_name_full 'Journal of Organic Chemistry'
_journal_page_first 6522
_journal_page_last 6528
_journal_paper_doi 10.1021/jo4006393
_journal_volume 78
_journal_year 2013
_chemical_compound_source 'synthesis as described'
_chemical_formula_moiety 'C23 H19 O1 P1, H2 O1'
_chemical_formula_sum 'C23 H21 O2 P'
_chemical_formula_weight 360.37
_chemical_name_systematic
;
 ?
;
_space_group_IT_number 14
_symmetry_cell_setting monoclinic
_symmetry_Int_Tables_number 14
_symmetry_space_group_name_Hall '-P 2ybc'
_symmetry_space_group_name_H-M 'P 1 21/c 1'
_atom_sites_solution_hydrogens geom
_atom_sites_solution_primary direct
_atom_sites_solution_secondary difmap
_audit_conform_dict_location ftp://ftp.iucr.org/pub/cif_core.dic
_audit_conform_dict_name cif_core.dic
_audit_conform_dict_version 2.4
_audit_creation_date 2012-10-16T17:23:10-00:00
_audit_creation_method 'WinGX routine CIF_UPDATE'
_cell_angle_alpha 90
_cell_angle_beta 91.8940(10)
_cell_angle_gamma 90
_cell_formula_units_Z 8
_cell_length_a 7.83040(10)
_cell_length_b 22.5042(2)
_cell_length_c 21.5517(3)
_cell_measurement_reflns_used 13191
_cell_measurement_temperature 173(2)
_cell_measurement_theta_max 0
_cell_measurement_theta_min 0
_cell_measurement_wavelength 0.71073
_cell_volume 3795.70(8)
_computing_cell_refinement 'HKL Scalepack (Otwinowski & Minor 1997)'
_computing_data_collection 'Collect (Bruker AXS BV, 1997-2004)'
_computing_data_reduction 'HKL Denzo and Scalepack (Otwinowski & Minor 1997)'
_computing_molecular_graphics 'Ortep-3 for Windows (Farrugia, 1997)'
_computing_publication_material 'WinGX publication routines (Farrugia, 1999)'
_computing_structure_refinement 'SHELXL-97 (Sheldrick, 1997)'
_computing_structure_solution 'SHELXS-97 (Sheldrick, 1990)'
_diffrn_ambient_temperature 173(2)
_diffrn_detector 'CCD plate'
_diffrn_detector_area_resol_mean 9
_diffrn_measured_fraction_theta_full 0.993
_diffrn_measured_fraction_theta_max 0.993
_diffrn_measurement_device '95mm CCD camera on \k-goniostat'
_diffrn_measurement_device_type KappaCCD
_diffrn_measurement_method 'CCD rotation images, thick slices'
_diffrn_orient_matrix_type 'by Bruker AXS Collect from scalepack cell'
_diffrn_orient_matrix_UB_11 -0.782371E-1
_diffrn_orient_matrix_UB_12 -0.302014E-1
_diffrn_orient_matrix_UB_13 -0.196822E-1
_diffrn_orient_matrix_UB_21 0.703633E-1
_diffrn_orient_matrix_UB_22 0
_diffrn_orient_matrix_UB_23 -0.378861E-1
_diffrn_orient_matrix_UB_31 0.724913E-1
_diffrn_orient_matrix_UB_32 -0.325952E-1
_diffrn_orient_matrix_UB_33 0.182367E-1
_diffrn_radiation_monochromator graphite
_diffrn_radiation_probe x-ray
_diffrn_radiation_type MoK\a
_diffrn_radiation_wavelength 0.71073
_diffrn_reflns_av_R_equivalents 0.1005
_diffrn_reflns_av_unetI/netI 0.057
_diffrn_reflns_limit_h_max 9
_diffrn_reflns_limit_h_min -9
_diffrn_reflns_limit_k_max 28
_diffrn_reflns_limit_k_min -28
_diffrn_reflns_limit_l_max 27
_diffrn_reflns_limit_l_min -27
_diffrn_reflns_number 55037
_diffrn_reflns_theta_full 27.1
_diffrn_reflns_theta_max 27.1
_diffrn_reflns_theta_min 3.62
_diffrn_source 'Enraf Nonius FR590'
_exptl_absorpt_coefficient_mu 0.159
_exptl_absorpt_correction_T_max 1.4003
_exptl_absorpt_correction_T_min 0.8477
_exptl_absorpt_correction_type multi-scan
_exptl_absorpt_process_details
;
        [c.f. r.h. blessing, acta cryst. (1995), a51, 33-38]
;
_exptl_crystal_colour colourless
_exptl_crystal_density_diffrn 1.261
_exptl_crystal_description prism
_exptl_crystal_F_000 1520
_exptl_crystal_size_max 0.2
_exptl_crystal_size_mid 0.2
_exptl_crystal_size_min 0.1
_refine_diff_density_max 0.838
_refine_diff_density_min -0.582
_refine_diff_density_rms 0.083
_refine_ls_extinction_method none
_refine_ls_goodness_of_fit_ref 1.096
_refine_ls_hydrogen_treatment mixed
_refine_ls_matrix_type full
_refine_ls_number_parameters 481
_refine_ls_number_reflns 8291
_refine_ls_number_restraints 4
_refine_ls_restrained_S_all 1.096
_refine_ls_R_factor_all 0.0995
_refine_ls_R_factor_gt 0.0724
_refine_ls_shift/su_max 0.001
_refine_ls_shift/su_mean 0
_refine_ls_structure_factor_coef Fsqd
_refine_ls_weighting_details 'calc w=1/[\s^2^(Fo^2^)+(0.1013P)^2^+1.8744P] where P=(Fo^2^+2Fc^2^)/3'
_refine_ls_weighting_scheme calc
_refine_ls_wR_factor_gt 0.1756
_refine_ls_wR_factor_ref 0.19
_reflns_number_gt 6169
_reflns_number_total 8291
_reflns_threshold_expression >2sigma(I)
_cod_data_source_file jo4006393_si_004.cif
_cod_data_source_block V04CG46E
_cod_original_sg_symbol_H-M 'P 21/c'
_cod_original_formula_sum 'C23 H21 O2 P1'
_cod_database_code 4028389

loop_
_symmetry_equiv_pos_as_xyz
'x, y, z'
'-x, y+1/2, -z+1/2'
'-x, -y, -z'
'x, -y-1/2, z-1/2'

loop_
_atom_site_label
_atom_site_type_symbol
_atom_site_fract_x
_atom_site_fract_y
_atom_site_fract_z
_atom_site_U_iso_or_equiv
_atom_site_adp_type
_atom_site_occupancy
_atom_site_symmetry_multiplicity
_atom_site_calc_flag
_atom_site_refinement_flags
C1 C 0.2546(3) 0.60875(12) 0.06895(13) 0.0272(6) Uani 1 1 d .
C2 C 0.1792(3) 0.56834(12) 0.02601(14) 0.0330(6) Uani 1 1 d .
H2 H 0.1541 0.5288 0.0383 0.04 Uiso 1 1 calc R
C3 C 0.1429(3) 0.58676(13) -0.03342(14) 0.0343(7) Uani 1 1 d .
H3 H 0.0807 0.5615 -0.0613 0.041 Uiso 1 1 calc R
C4 C 0.1971(3) 0.64315(13) -0.05368(13) 0.0303(6) Uani 1 1 d .
C5 C 0.1835(3) 0.65840(15) -0.11753(14) 0.0376(7) Uani 1 1 d .
H5 H 0.1254 0.6324 -0.1459 0.045 Uiso 1 1 calc R
C6 C 0.2527(4) 0.70984(16) -0.13872(14) 0.0427(8) Uani 1 1 d .
H6 H 0.2414 0.7198 -0.1815 0.051 Uiso 1 1 calc R
C7 C 0.3405(4) 0.74812(14) -0.09730(14) 0.0374(7) Uani 1 1 d .
H7 H 0.3925 0.783 -0.1127 0.045 Uiso 1 1 calc R
C8 C 0.3525(3) 0.73604(12) -0.03530(13) 0.0294(6) Uani 1 1 d .
H8 H 0.4128 0.7626 -0.0081 0.035 Uiso 1 1 calc R
C9 C 0.2758(3) 0.68416(12) -0.01087(12) 0.0256(5) Uani 1 1 d .
C10 C 0.2868(3) 0.66766(11) 0.05300(12) 0.0235(5) Uani 1 1 d .
C11 C 0.3426(3) 0.70471(11) 0.10802(11) 0.0227(5) Uani 1 1 d .
C12 C 0.3262(3) 0.76711(11) 0.11687(12) 0.0242(5) Uani 1 1 d .
C13 C 0.2332(3) 0.80610(12) 0.07649(13) 0.0291(6) Uani 1 1 d .
H13 H 0.1784 0.7905 0.04 0.035 Uiso 1 1 calc R
C14 C 0.2205(4) 0.86512(13) 0.08869(15) 0.0378(7) Uani 1 1 d .
H14 H 0.1559 0.8899 0.0611 0.045 Uiso 1 1 calc R
C15 C 0.3022(4) 0.88994(13) 0.14179(16) 0.0415(7) Uani 1 1 d .
H15 H 0.2982 0.9316 0.1486 0.05 Uiso 1 1 calc R
C16 C 0.3870(4) 0.85409(13) 0.18344(14) 0.0355(7) Uani 1 1 d .
H16 H 0.4394 0.8709 0.2197 0.043 Uiso 1 1 calc R
C17 C 0.3980(3) 0.79197(12) 0.17321(13) 0.0280(6) Uani 1 1 d .
C18 C 0.4733(3) 0.75454(13) 0.21929(13) 0.0305(6) Uani 1 1 d .
H18 H 0.5274 0.7717 0.2551 0.037 Uiso 1 1 calc R
C19 C 0.4694(3) 0.69415(13) 0.21295(13) 0.0301(6) Uani 1 1 d .
H19 H 0.5117 0.6692 0.2455 0.036 Uiso 1 1 calc R
C20 C 0.4017(3) 0.66940(11) 0.15732(12) 0.0251(5) Uani 1 1 d .
C21 C 0.5571(3) 0.55482(12) 0.12812(14) 0.0333(6) Uani 1 1 d .
H21 H 0.6267 0.5558 0.1679 0.04 Uiso 1 1 calc R
C22 C 0.6629(4) 0.58517(15) 0.07914(18) 0.0517(9) Uani 1 1 d .
H22A H 0.6827 0.6267 0.0909 0.078 Uiso 1 1 calc R
H22B H 0.6012 0.5836 0.0389 0.078 Uiso 1 1 calc R
H22C H 0.7728 0.5647 0.0762 0.078 Uiso 1 1 calc R
C23 C 0.5232(5) 0.48996(14) 0.1132(2) 0.0564(10) Uani 1 1 d .
H23A H 0.4556 0.4723 0.1459 0.085 Uiso 1 1 calc R
H23B H 0.6321 0.4688 0.1106 0.085 Uiso 1 1 calc R
H23C H 0.4599 0.4869 0.0733 0.085 Uiso 1 1 calc R
C51 C 0.0803(3) 0.15080(12) 0.20778(13) 0.0282(6) Uani 1 1 d .
C52 C 0.0191(3) 0.16809(13) 0.26563(13) 0.0331(6) Uani 1 1 d .
H52 H -0.0213 0.1392 0.2937 0.04 Uiso 1 1 calc R
C53 C 0.0187(3) 0.22689(13) 0.28083(13) 0.0330(6) Uani 1 1 d .
H53 H -0.032 0.2393 0.3181 0.04 Uiso 1 1 calc R
C54 C 0.0927(3) 0.26968(12) 0.24178(13) 0.0288(6) Uani 1 1 d .
C55 C 0.1088(4) 0.32944(13) 0.26117(14) 0.0365(7) Uani 1 1 d .
H55 H 0.0588 0.3414 0.2987 0.044 Uiso 1 1 calc R
C56 C 0.1940(4) 0.37020(14) 0.22748(16) 0.0427(8) Uani 1 1 d .
H56 H 0.2016 0.4103 0.2409 0.051 Uiso 1 1 calc R
C57 C 0.2711(4) 0.35219(13) 0.17218(15) 0.0380(7) Uani 1 1 d .
H57 H 0.3354 0.3801 0.1495 0.046 Uiso 1 1 calc R
C58 C 0.2547(3) 0.29548(12) 0.15088(13) 0.0294(6) Uani 1 1 d .
H58 H 0.3079 0.2845 0.1136 0.035 Uiso 1 1 calc R
C59 C 0.1595(3) 0.25214(11) 0.18336(12) 0.0253(5) Uani 1 1 d .
C60 C 0.1387(3) 0.19179(11) 0.16446(12) 0.0241(5) Uani 1 1 d .
C61 C 0.1855(3) 0.16207(12) 0.10500(12) 0.0259(6) Uani 1 1 d .
C62 C 0.2002(3) 0.18808(12) 0.04481(12) 0.0258(5) Uani 1 1 d .
C63 C 0.1353(3) 0.24477(12) 0.02779(13) 0.0293(6) Uani 1 1 d .
H63 H 0.0766 0.2677 0.0574 0.035 Uiso 1 1 calc R
C64 C 0.1559(3) 0.26704(14) -0.03060(13) 0.0343(7) Uani 1 1 d .
H64 H 0.1121 0.3053 -0.041 0.041 Uiso 1 1 calc R
C65 C 0.2415(4) 0.23375(15) -0.07548(14) 0.0384(7) Uani 1 1 d .
H65 H 0.2622 0.2506 -0.1149 0.046 Uiso 1 1 calc R
C66 C 0.2942(4) 0.17759(15) -0.06226(13) 0.0374(7) Uani 1 1 d .
H66 H 0.3477 0.155 -0.0934 0.045 Uiso 1 1 calc R
C67 C 0.2712(3) 0.15191(13) -0.00292(13) 0.0316(6) Uani 1 1 d .
C68 C 0.3095(4) 0.09166(14) 0.00859(14) 0.0392(7) Uani 1 1 d .
H68 H 0.3643 0.069 -0.0221 0.047 Uiso 1 1 calc R
C69 C 0.2688(4) 0.06547(13) 0.06329(15) 0.0376(7) Uani 1 1 d .
H69 H 0.2832 0.0239 0.0691 0.045 Uiso 1 1 calc R
C70 C 0.2049(3) 0.10123(12) 0.11117(13) 0.0295(6) Uani 1 1 d .
C71 C -0.0999(4) 0.04619(12) 0.16106(14) 0.0333(6) Uani 1 1 d .
H71 H -0.1629 0.0441 0.2006 0.04 Uiso 1 1 calc R
C72 C -0.0892(5) -0.01702(14) 0.13694(18) 0.0516(9) Uani 1 1 d .
H72A H -0.0215 -0.0412 0.1665 0.077 Uiso 1 1 calc R
H72B H -0.0346 -0.017 0.0967 0.077 Uiso 1 1 calc R
H72C H -0.2045 -0.0337 0.1321 0.077 Uiso 1 1 calc R
C73 C -0.2055(5) 0.08583(16) 0.1173(2) 0.0635(11) Uani 1 1 d .
H73A H -0.2105 0.1261 0.1346 0.095 Uiso 1 1 calc R
H73B H -0.3215 0.0698 0.1124 0.095 Uiso 1 1 calc R
H73C H -0.1526 0.0872 0.0768 0.095 Uiso 1 1 calc R
O1 O 0.2586(2) 0.56081(8) 0.19067(9) 0.0328(5) Uani 1 1 d .
O2 O 0.2099(2) 0.03591(9) 0.22356(10) 0.0399(5) Uani 1 1 d .
O3 O -0.0408(3) 0.49170(11) 0.16658(12) 0.0532(6) Uani 1 1 d D
O4 O 0.5442(3) -0.00881(13) 0.21938(15) 0.0743(9) Uani 1 1 d D
P1 P 0.35765(8) 0.59261(3) 0.14256(3) 0.02543(18) Uani 1 1 d .
P51 P 0.10959(9) 0.07623(3) 0.18121(3) 0.02834(19) Uani 1 1 d .
H31 H 0.060(3) 0.5128(12) 0.1769(15) 0.043 Uiso 1 1 d D
H32 H -0.106(4) 0.4977(14) 0.2007(12) 0.043 Uiso 1 1 d D
H41 H 0.431(3) 0.0089(13) 0.2219(15) 0.043 Uiso 1 1 d D
H42 H 0.608(4) 0.0191(12) 0.2467(13) 0.043 Uiso 1 1 d D

loop_
_atom_site_aniso_label
_atom_site_aniso_U_11
_atom_site_aniso_U_22
_atom_site_aniso_U_33
_atom_site_aniso_U_23
_atom_site_aniso_U_13
_atom_site_aniso_U_12
C1 0.0231(13) 0.0311(14) 0.0276(14) -0.0028(11) 0.0049(11) 0.0013(10)
C2 0.0303(14) 0.0314(14) 0.0373(17) -0.0070(12) 0.0033(12) -0.0025(11)
C3 0.0250(14) 0.0436(17) 0.0344(16) -0.0150(13) 0.0013(12) 0.0025(12)
C4 0.0200(12) 0.0450(16) 0.0260(15) -0.0077(12) 0.0042(10) 0.0078(11)
C5 0.0227(14) 0.063(2) 0.0274(16) -0.0089(14) 0.0013(11) 0.0084(13)
C6 0.0253(14) 0.080(2) 0.0226(15) 0.0025(15) 0.0019(12) 0.0152(15)
C7 0.0269(14) 0.0527(18) 0.0332(17) 0.0097(14) 0.0091(12) 0.0095(13)
C8 0.0222(13) 0.0394(16) 0.0270(15) 0.0005(12) 0.0057(11) 0.0058(11)
C9 0.0186(12) 0.0351(14) 0.0234(13) -0.0016(11) 0.0043(10) 0.0074(10)
C10 0.0167(11) 0.0288(13) 0.0251(14) -0.0034(10) 0.0043(10) 0.0034(9)
C11 0.0172(12) 0.0312(13) 0.0201(13) -0.0019(10) 0.0055(9) -0.0014(9)
C12 0.0185(12) 0.0285(13) 0.0261(14) -0.0029(10) 0.0078(10) -0.0024(10)
C13 0.0224(13) 0.0338(15) 0.0312(15) -0.0015(11) 0.0031(11) 0.0012(11)
C14 0.0345(15) 0.0322(15) 0.0466(19) -0.0002(13) 0.0010(13) 0.0056(12)
C15 0.0395(17) 0.0282(15) 0.057(2) -0.0065(14) 0.0032(15) 0.0035(12)
C16 0.0315(15) 0.0365(16) 0.0389(17) -0.0134(13) 0.0053(13) -0.0028(12)
C17 0.0191(12) 0.0373(15) 0.0280(14) -0.0062(11) 0.0057(10) -0.0033(10)
C18 0.0228(13) 0.0442(16) 0.0246(14) -0.0096(12) 0.0038(11) -0.0008(11)
C19 0.0237(13) 0.0434(16) 0.0234(14) 0.0014(12) 0.0011(11) 0.0024(11)
C20 0.0204(12) 0.0312(14) 0.0241(14) -0.0009(10) 0.0054(10) 0.0018(10)
C21 0.0257(14) 0.0317(14) 0.0432(18) 0.0016(12) 0.0100(12) 0.0058(11)
C22 0.0374(17) 0.051(2) 0.069(2) 0.0106(17) 0.0277(16) 0.0089(14)
C23 0.0445(19) 0.0370(18) 0.089(3) -0.0082(18) 0.0236(19) 0.0055(14)
C51 0.0233(13) 0.0363(15) 0.0253(14) 0.0009(11) 0.0048(11) -0.0036(11)
C52 0.0269(14) 0.0466(17) 0.0265(15) 0.0022(12) 0.0108(11) -0.0063(12)
C53 0.0239(13) 0.0501(18) 0.0255(15) -0.0040(12) 0.0076(11) -0.0030(12)
C54 0.0201(12) 0.0384(15) 0.0280(15) -0.0029(11) 0.0001(10) 0.0019(11)
C55 0.0327(15) 0.0406(17) 0.0360(17) -0.0098(13) 0.0001(12) 0.0049(12)
C56 0.0443(18) 0.0330(16) 0.050(2) -0.0064(14) -0.0086(15) -0.0002(13)
C57 0.0348(16) 0.0335(15) 0.0455(19) 0.0045(13) -0.0015(13) -0.0042(12)
C58 0.0230(13) 0.0367(15) 0.0284(15) 0.0030(11) 0.0015(11) -0.0034(11)
C59 0.0157(12) 0.0351(14) 0.0251(14) 0.0026(11) -0.0006(10) -0.0003(10)
C60 0.0166(11) 0.0327(14) 0.0231(13) 0.0007(11) 0.0032(10) -0.0024(10)
C61 0.0189(12) 0.0359(15) 0.0232(14) -0.0010(11) 0.0057(10) -0.0025(10)
C62 0.0192(12) 0.0363(14) 0.0222(13) 0.0006(11) 0.0046(10) -0.0047(10)
C63 0.0204(12) 0.0427(16) 0.0248(14) 0.0021(12) 0.0019(10) -0.0033(11)
C64 0.0240(14) 0.0477(17) 0.0312(16) 0.0111(13) 0.0021(11) -0.0041(12)
C65 0.0297(15) 0.063(2) 0.0226(15) 0.0074(13) 0.0018(12) -0.0116(13)
C66 0.0315(15) 0.059(2) 0.0227(15) -0.0025(13) 0.0090(12) -0.0078(13)
C67 0.0262(14) 0.0439(16) 0.0252(15) -0.0028(12) 0.0080(11) -0.0062(12)
C68 0.0396(17) 0.0461(18) 0.0330(17) -0.0088(13) 0.0170(13) -0.0008(13)
C69 0.0420(17) 0.0316(15) 0.0400(18) -0.0025(12) 0.0147(13) 0.0026(12)
C70 0.0314(14) 0.0320(14) 0.0257(14) 0.0014(11) 0.0085(11) -0.0014(11)
C71 0.0318(15) 0.0327(15) 0.0357(16) -0.0007(12) 0.0059(12) -0.0003(11)
C72 0.050(2) 0.0443(19) 0.061(2) -0.0099(17) 0.0106(17) -0.0068(15)
C73 0.045(2) 0.054(2) 0.090(3) 0.014(2) -0.024(2) -0.0044(16)
O1 0.0296(10) 0.0379(11) 0.0317(11) 0.0057(8) 0.0112(8) 0.0000(8)
O2 0.0326(11) 0.0458(12) 0.0415(13) 0.0132(9) 0.0065(9) 0.0045(9)
O3 0.0414(13) 0.0690(16) 0.0494(15) -0.0259(12) 0.0055(11) -0.0076(11)
O4 0.0393(14) 0.085(2) 0.099(2) -0.0472(17) 0.0061(14) -0.0004(13)
P1 0.0225(3) 0.0274(4) 0.0268(4) 0.0005(3) 0.0062(3) 0.0014(3)
P51 0.0266(4) 0.0305(4) 0.0283(4) 0.0039(3) 0.0069(3) 0.0001(3)

loop_
_atom_type_symbol
_atom_type_description
_atom_type_scat_dispersion_real
_atom_type_scat_dispersion_imag
_atom_type_scat_source
C C 0.0033 0.0016 'International Tables Vol C Tables 4.2.6.8 and 6.1.1.4'
H H 0 0 'International Tables Vol C Tables 4.2.6.8 and 6.1.1.4'
O O 0.0106 0.006 'International Tables Vol C Tables 4.2.6.8 and 6.1.1.4'
P P 0.1023 0.0942 'International Tables Vol C Tables 4.2.6.8 and 6.1.1.4'

loop_
_geom_angle_atom_site_label_1
_geom_angle_atom_site_label_2
_geom_angle_atom_site_label_3
_geom_angle
C10 C1 C2 121.7(3)
C10 C1 P1 109.32(19)
C2 C1 P1 128.0(2)
C3 C2 C1 119.2(3)
C3 C2 H2 120.4
C1 C2 H2 120.4
C2 C3 C4 120.5(3)
C2 C3 H3 119.8
C4 C3 H3 119.8
C3 C4 C5 120.2(3)
C3 C4 C9 120.5(3)
C5 C4 C9 119.1(3)
C6 C5 C4 120.8(3)
C6 C5 H5 119.6
C4 C5 H5 119.6
C5 C6 C7 120.0(3)
C5 C6 H6 120
C7 C6 H6 120
C8 C7 C6 121.1(3)
C8 C7 H7 119.4
C6 C7 H7 119.4
C7 C8 C9 120.7(3)
C7 C8 H8 119.7
C9 C8 H8 119.7
C8 C9 C10 124.0(2)
C8 C9 C4 118.0(2)
C10 C9 C4 117.8(2)
C1 C10 C9 118.7(2)
C1 C10 C11 112.5(2)
C9 C10 C11 128.6(2)
C20 C11 C12 119.3(2)
C20 C11 C10 111.5(2)
C12 C11 C10 128.9(2)
C13 C12 C11 125.1(2)
C13 C12 C17 117.2(2)
C11 C12 C17 117.6(2)
C14 C13 C12 121.7(3)
C14 C13 H13 119.2
C12 C13 H13 119.2
C13 C14 C15 120.8(3)
C13 C14 H14 119.6
C15 C14 H14 119.6
C16 C15 C14 119.9(3)
C16 C15 H15 120
C14 C15 H15 120
C15 C16 C17 120.8(3)
C15 C16 H16 119.6
C17 C16 H16 119.6
C18 C17 C16 120.2(2)
C18 C17 C12 120.3(2)
C16 C17 C12 119.5(3)
C19 C18 C17 120.9(2)
C19 C18 H18 119.5
C17 C18 H18 119.5
C18 C19 C20 119.0(3)
C18 C19 H19 120.5
C20 C19 H19 120.5
C11 C20 C19 122.0(2)
C11 C20 P1 110.98(19)
C19 C20 P1 126.7(2)
C23 C21 C22 112.3(3)
C23 C21 P1 110.0(2)
C22 C21 P1 113.5(2)
C23 C21 H21 106.9
C22 C21 H21 106.9
P1 C21 H21 106.9
C21 C22 H22A 109.5
C21 C22 H22B 109.5
H22A C22 H22B 109.5
C21 C22 H22C 109.5
H22A C22 H22C 109.5
H22B C22 H22C 109.5
C21 C23 H23A 109.5
C21 C23 H23B 109.5
H23A C23 H23B 109.5
C21 C23 H23C 109.5
H23A C23 H23C 109.5
H23B C23 H23C 109.5
C60 C51 C52 122.5(3)
C60 C51 P51 110.9(2)
C52 C51 P51 126.5(2)
C53 C52 C51 119.1(3)
C53 C52 H52 120.5
C51 C52 H52 120.5
C52 C53 C54 120.9(3)
C52 C53 H53 119.6
C54 C53 H53 119.6
C55 C54 C53 120.4(3)
C55 C54 C59 119.3(3)
C53 C54 C59 120.2(2)
C56 C55 C54 121.7(3)
C56 C55 H55 119.2
C54 C55 H55 119.2
C55 C56 C57 119.2(3)
C55 C56 H56 120.4
C57 C56 H56 120.4
C58 C57 C56 121.0(3)
C58 C57 H57 119.5
C56 C57 H57 119.5
C57 C58 C59 121.4(3)
C57 C58 H58 119.3
C59 C58 H58 119.3
C58 C59 C60 124.6(2)
C58 C59 C54 117.0(2)
C60 C59 C54 118.1(2)
C51 C60 C59 118.3(2)
C51 C60 C61 111.7(2)
C59 C60 C61 129.7(2)
C70 C61 C62 118.7(2)
C70 C61 C60 112.8(2)
C62 C61 C60 128.4(2)
C63 C62 C61 124.3(2)
C63 C62 C67 117.9(2)
C61 C62 C67 117.5(2)
C64 C63 C62 121.0(3)
C64 C63 H63 119.5
C62 C63 H63 119.5
C63 C64 C65 120.6(3)
C63 C64 H64 119.7
C65 C64 H64 119.7
C66 C65 C64 119.9(3)
C66 C65 H65 120
C64 C65 H65 120
C65 C66 C67 121.4(3)
C65 C66 H66 119.3
C67 C66 H66 119.3
C68 C67 C66 121.2(3)
C68 C67 C62 120.3(2)
C66 C67 C62 118.5(3)
C69 C68 C67 120.9(3)
C69 C68 H68 119.6
C67 C68 H68 119.6
C68 C69 C70 118.9(3)
C68 C69 H69 120.6
C70 C69 H69 120.6
C61 C70 C69 122.3(2)
C61 C70 P51 110.09(19)
C69 C70 P51 127.0(2)
C72 C71 C73 111.8(3)
C72 C71 P51 111.8(2)
C73 C71 P51 113.5(2)
C72 C71 H71 106.4
C73 C71 H71 106.4
P51 C71 H71 106.4
C71 C72 H72A 109.5
C71 C72 H72B 109.5
H72A C72 H72B 109.5
C71 C72 H72C 109.5
H72A C72 H72C 109.5
H72B C72 H72C 109.5
C71 C73 H73A 109.5
C71 C73 H73B 109.5
H73A C73 H73B 109.5
C71 C73 H73C 109.5
H73A C73 H73C 109.5
H73B C73 H73C 109.5
H31 O3 H32 103(3)
H41 O4 H42 99(3)
O1 P1 C20 116.09(12)
O1 P1 C1 118.75(12)
C20 P1 C1 92.31(12)
O1 P1 C21 111.31(12)
C20 P1 C21 108.75(12)
C1 P1 C21 107.94(13)
O2 P51 C51 116.41(13)
O2 P51 C70 118.66(12)
C51 P51 C70 92.09(12)
O2 P51 C71 111.93(13)
C51 P51 C71 107.56(13)
C70 P51 C71 108.24(13)

loop_
_geom_bond_atom_site_label_1
_geom_bond_atom_site_label_2
_geom_bond_distance
C1 C10 1.395(4)
C1 C2 1.413(4)
C1 P1 1.793(3)
C2 C3 1.367(4)
C2 H2 0.95
C3 C4 1.412(4)
C3 H3 0.95
C4 C5 1.419(4)
C4 C9 1.430(4)
C5 C6 1.363(5)
C5 H5 0.95
C6 C7 1.404(4)
C6 H6 0.95
C7 C8 1.364(4)
C7 H7 0.95
C8 C9 1.422(4)
C8 H8 0.95
C9 C10 1.426(4)
C10 C11 1.503(3)
C11 C20 1.393(4)
C11 C12 1.424(3)
C12 C13 1.420(4)
C12 C17 1.435(4)
C13 C14 1.358(4)
C13 H13 0.95
C14 C15 1.408(4)
C14 H14 0.95
C15 C16 1.363(4)
C15 H15 0.95
C16 C17 1.418(4)
C16 H16 0.95
C17 C18 1.416(4)
C18 C19 1.366(4)
C18 H18 0.95
C19 C20 1.409(4)
C19 H19 0.95
C20 P1 1.789(3)
C21 C23 1.516(4)
C21 C22 1.525(4)
C21 P1 1.814(3)
C21 H21 1
C22 H22A 0.98
C22 H22B 0.98
C22 H22C 0.98
C23 H23A 0.98
C23 H23B 0.98
C23 H23C 0.98
C51 C60 1.400(4)
C51 C52 1.405(4)
C51 P51 1.790(3)
C52 C53 1.363(4)
C52 H52 0.95
C53 C54 1.415(4)
C53 H53 0.95
C54 C55 1.413(4)
C54 C59 1.435(4)
C55 C56 1.358(4)
C55 H55 0.95
C56 C57 1.413(5)
C56 H56 0.95
C57 C58 1.361(4)
C57 H57 0.95
C58 C59 1.425(4)
C58 H58 0.95
C59 C60 1.425(4)
C60 C61 1.502(3)
C61 C70 1.383(4)
C61 C62 1.431(4)
C62 C63 1.417(4)
C62 C67 1.438(4)
C63 C64 1.369(4)
C63 H63 0.95
C64 C65 1.411(4)
C64 H64 0.95
C65 C66 1.357(4)
C65 H65 0.95
C66 C67 1.420(4)
C66 H66 0.95
C67 C68 1.409(4)
C68 C69 1.365(4)
C68 H68 0.95
C69 C70 1.413(4)
C69 H69 0.95
C70 P51 1.796(3)
C71 C72 1.518(4)
C71 C73 1.523(4)
C71 P51 1.813(3)
C71 H71 1
C72 H72A 0.98
C72 H72B 0.98
C72 H72C 0.98
C73 H73A 0.98
C73 H73B 0.98
C73 H73C 0.98
O1 P1 1.4974(19)
O2 P51 1.492(2)
O3 H31 0.940(18)
O3 H32 0.920(18)
O4 H41 0.976(18)
O4 H42 0.985(18)
